data_7133022
loop_
_publ_author_name
'Arya, Yogita'
'Ansari, Toufik'
'Bera, Sudip Kumar'
'Panda, Sanjib'
'Indra, Arindam'
'Lahiri, Goutam Kumar'

_publ_section_title
;
 Superior electrocatalytic hydrogen evolution activity of a triply bridged
 diruthenium(II) complex on a carbon cloth support.
;
_journal_issue 47
_journal_name_full 'Chemical communications (Cambridge, England)'
_journal_page_first 6011
_journal_page_last 6014
_journal_paper_doi 10.1039/d4cc01173b
_journal_volume 60
_journal_year 2024
_chemical_formula_moiety 'C55 H40 Br3 N4 O2 P2 Ru, Cl O4, C H Cl3'
_chemical_formula_sum 'C56 H41 Br3 Cl4 N4 O6 P2 Ru'
_chemical_formula_weight 1410.47
_space_group_crystal_system monoclinic
_space_group_IT_number 14
_space_group_name_Hall '-P 2ybc'
_space_group_name_H-M_alt 'P 1 21/c 1'
_atom_sites_solution_hydrogens mixed
_atom_sites_solution_primary dual
_audit_creation_date 2023-12-29
_audit_creation_method
;
Olex2 1.3-ac4
(compiled 2019.04.23 svn.r3594 for Rigaku Oxford Diffraction, GUI svn.r5739)
;
_audit_update_record
;
2024-01-02 deposited with the CCDC.	2024-05-06 downloaded from the CCDC.
;
_cell_angle_alpha 90
_cell_angle_beta 100.8040(10)
_cell_angle_gamma 90
_cell_formula_units_Z 4
_cell_length_a 18.3915(2)
_cell_length_b 14.4654(2)
_cell_length_c 20.9301(3)
_cell_measurement_reflns_used 25603
_cell_measurement_temperature 111.5(7)
_cell_measurement_theta_max 29.6180
_cell_measurement_theta_min 1.7470
_cell_volume 5469.55(13)
_computing_cell_refinement 'CrysAlisPro 1.171.41.93a (Rigaku OD, 2020)'
_computing_data_collection 'CrysAlisPro 1.171.41.93a (Rigaku OD, 2020)'
_computing_data_reduction 'CrysAlisPro 1.171.41.93a (Rigaku OD, 2020)'
_computing_molecular_graphics 'Olex2 (Dolomanov et al., 2009)'
_computing_publication_material 'Olex2 (Dolomanov et al., 2009)'
_computing_structure_refinement 'ShelXL (Sheldrick, 2015)'
_computing_structure_solution 'SHELXT 2014/5 (Sheldrick, 2014)'
_diffrn_ambient_environment N~2~
_diffrn_ambient_temperature 111.5(7)
_diffrn_detector 'CCD plate'
_diffrn_measured_fraction_theta_full 0.999
_diffrn_measured_fraction_theta_max 0.999
_diffrn_measurement_details
;
List of Runs (angles in degrees, time in seconds):

  # Type    Start    End  Width  t~exp~   \w     \q     \k     \f   Frames
#--------------------------------------------------------------------------
  1  \f    -97.38 124.62   0.60    2.00  83.51  -7.35  31.50    --   370
  2  \w    -98.32  18.08   0.60    2.00    --   -7.35 -59.25  20.08  194
  3  \f     38.27 221.87   0.60    2.00   9.10  -7.35 -31.50    --   306
  4  \w    -98.32  18.08   0.60    2.00    --   -7.35 -59.25  92.08  194
;
_diffrn_measurement_device 'abstract diffractometer'
_diffrn_measurement_device_type 'Saxi-CrysAlisPro-abstract goniometer imported SAXI images'
_diffrn_measurement_method '\w and \f scans'
_diffrn_orient_matrix_type 'CrysAlisPro convention (1999,Acta A55,543-557)'
_diffrn_orient_matrix_UB_11 -0.0180726000
_diffrn_orient_matrix_UB_12 -0.0192665000
_diffrn_orient_matrix_UB_13 0.0239941000
_diffrn_orient_matrix_UB_21 -0.0001128000
_diffrn_orient_matrix_UB_22 0.0439755000
_diffrn_orient_matrix_UB_23 0.0149425000
_diffrn_orient_matrix_UB_31 -0.0348726000
_diffrn_orient_matrix_UB_32 0.0098255000
_diffrn_orient_matrix_UB_33 -0.0198029000
_diffrn_radiation_monochromator graphite
_diffrn_radiation_probe x-ray
_diffrn_radiation_type 'Mo K\a'
_diffrn_radiation_wavelength 0.71073
_diffrn_reflns_av_R_equivalents 0.0620
_diffrn_reflns_av_unetI/netI 0.0274
_diffrn_reflns_Laue_measured_fraction_full 0.999
_diffrn_reflns_Laue_measured_fraction_max 0.999
_diffrn_reflns_limit_h_max 21
_diffrn_reflns_limit_h_min -21
_diffrn_reflns_limit_k_max 17
_diffrn_reflns_limit_k_min -17
_diffrn_reflns_limit_l_max 24
_diffrn_reflns_limit_l_min -24
_diffrn_reflns_number 100107
_diffrn_reflns_point_group_measured_fraction_full 0.999
_diffrn_reflns_point_group_measured_fraction_max 0.999
_diffrn_reflns_theta_full 24.998
_diffrn_reflns_theta_max 24.998
_diffrn_reflns_theta_min 1.721
_diffrn_source 'fine-focus sealed X-ray tube'
_diffrn_source_type 'Enhance (Mo) X-ray Source'
_exptl_absorpt_coefficient_mu 2.787
_exptl_absorpt_correction_T_max 1.00000
_exptl_absorpt_correction_T_min 0.64018
_exptl_absorpt_correction_type multi-scan
_exptl_absorpt_process_details
;
CrysAlisPro 1.171.41.93a (Rigaku Oxford Diffraction, 2020)
Empirical absorption correction using spherical harmonics,
implemented in SCALE3 ABSPACK scaling algorithm.
;
_exptl_crystal_colour 'metallic yellowish yellow'
_exptl_crystal_colour_lustre metallic
_exptl_crystal_colour_modifier yellowish
_exptl_crystal_colour_primary yellow
_exptl_crystal_density_diffrn 1.713
_exptl_crystal_description plate
_exptl_crystal_F_000 2800
_exptl_crystal_size_max 0.25
_exptl_crystal_size_mid 0.23
_exptl_crystal_size_min 0.21
_refine_diff_density_max 0.970
_refine_diff_density_min -1.169
_refine_diff_density_rms 0.085
_refine_ls_extinction_method none
_refine_ls_goodness_of_fit_ref 1.018
_refine_ls_hydrogen_treatment mixed
_refine_ls_matrix_type full
_refine_ls_number_parameters 689
_refine_ls_number_reflns 9625
_refine_ls_number_restraints 0
_refine_ls_restrained_S_all 1.018
_refine_ls_R_factor_all 0.0392
_refine_ls_R_factor_gt 0.0329
_refine_ls_shift/su_max 0.001
_refine_ls_shift/su_mean 0.000
_refine_ls_structure_factor_coef Fsqd
_refine_ls_weighting_details 'w=1/[\s^2^(Fo^2^)+(0.0411P)^2^+11.7615P] where P=(Fo^2^+2Fc^2^)/3'
_refine_ls_weighting_scheme calc
_refine_ls_wR_factor_gt 0.0825
_refine_ls_wR_factor_ref 0.0861
_reflns_Friedel_coverage 0.000
_reflns_number_gt 8512
_reflns_number_total 9625
_reflns_threshold_expression 'I > 2\s(I)'
_cod_data_source_file d4cc01173b2.cif
_cod_data_source_block '[3]ClO4'
_cod_depositor_comments 'Adding full bibliography for 7133020--7133023.cif.'
_cod_database_code 7133022
_shelx_shelxl_version_number 2018/3
_shelx_space_group_comment
;
The symmetry employed for this shelxl refinement is uniquely defined
by the following loop, which should always be used as a source of
symmetry information in preference to the above space-group names.
They are only intended as comments.
;
_shelx_estimated_absorpt_t_max 0.592
_shelx_estimated_absorpt_t_min 0.542
_reflns_odcompleteness_completeness 86.99
_reflns_odcompleteness_iscentric 1
_reflns_odcompleteness_theta 32.90
_olex2_refinement_description
;
1. Fixed Uiso
 At 1.2 times of:
  All C(H) groups
2.a Ternary CH refined with riding coordinates:
 C024(H024)
2.b Aromatic/amide H refined with riding coordinates:
 C24(H24), C36(H36), C38(H38), C39(H39), C12(H12), C13(H13), C32(H32),
 C26(H26), C34(H34), C22(H22), C35(H35), C54(H54), C11(H11), C48(H48), C21(H21),
  C30(H30), C33(H33), C29(H29), C50(H50), C20(H20), C47(H47), C28(H28),
 C53(H53), C6(H6), C23(H23), C15(H15), C4(H4), C44(H44), C27(H27), C51(H51),
 C40(H40), C52(H52), C5(H5), C42(H42), C17(H17), C46(H46), C45(H45), C16(H16),
 C41(H41)
;
_olex2_submission_special_instructions 'No special instructions were received'
_oxdiff_exptl_absorpt_empirical_details
;
Empirical correction (ABSPACK) includes:
- Absorption correction using spherical harmonics
- Frame scaling
- Detector area scaling
;
_oxdiff_exptl_absorpt_empirical_full_max 1.348
_oxdiff_exptl_absorpt_empirical_full_min 0.779

loop_
_space_group_symop_operation_xyz
'x, y, z'
'-x, y+1/2, -z+1/2'
'-x, -y, -z'
'x, -y-1/2, z-1/2'

loop_
_atom_site_label
_atom_site_type_symbol
_atom_site_fract_x
_atom_site_fract_y
_atom_site_fract_z
_atom_site_U_iso_or_equiv
_atom_site_adp_type
_atom_site_occupancy
_atom_site_site_symmetry_order
_atom_site_calc_flag
_atom_site_refinement_flags_posn
_atom_site_refinement_flags_adp
_atom_site_refinement_flags_occupancy
_atom_site_disorder_assembly
_atom_site_disorder_group
Ru1 Ru 0.68633(2) 0.61525(2) 0.33737(2) 0.01220(7) Uani 1 1 d . . . . .
Br1 Br 0.73654(2) 0.17921(2) 0.32492(2) 0.03062(10) Uani 1 1 d . . . . .
Br3 Br 0.80277(2) 0.41194(3) 0.69680(2) 0.03151(10) Uani 1 1 d . . . . .
Br2 Br 0.96133(2) 0.29590(3) 0.27860(2) 0.04180(12) Uani 1 1 d . . . . .
P1 P 0.81233(4) 0.65609(5) 0.35618(4) 0.01251(16) Uani 1 1 d . . . . .
P2 P 0.55978(4) 0.57346(6) 0.31170(4) 0.01631(17) Uani 1 1 d . . . . .
Cl1 Cl 0.70773(5) -0.08669(6) 0.54115(4) 0.0287(2) Uani 1 1 d . . . . .
Cl08 Cl 0.93367(7) 0.24735(8) 0.57642(6) 0.0527(3) Uani 1 1 d . . . . .
Cl09 Cl 0.90851(7) 0.05993(8) 0.53194(6) 0.0541(3) Uani 1 1 d . . . . .
Cl0A Cl 0.94312(10) 0.20157(13) 0.44433(6) 0.0891(6) Uani 1 1 d . . . . .
O1 O 0.68343(11) 0.62951(14) 0.44190(10) 0.0165(5) Uani 1 1 d . . . . .
O2 O 0.64192(14) 0.79881(17) 0.27559(13) 0.0298(6) Uani 1 1 d . . . . .
N1 N 0.71461(13) 0.48210(17) 0.38030(12) 0.0137(5) Uani 1 1 d . . . . .
N3 N 0.83165(15) 0.35530(19) 0.31083(13) 0.0202(6) Uani 1 1 d . . . . .
N2 N 0.73069(14) 0.33439(18) 0.40583(13) 0.0169(6) Uani 1 1 d . . . . .
N4 N 0.74079(15) 0.50131(19) 0.58489(13) 0.0196(6) Uani 1 1 d . . . . .
O4 O 0.65654(16) -0.13570(19) 0.49303(14) 0.0426(7) Uani 1 1 d . . . . .
O6 O 0.70045(15) -0.11495(19) 0.60542(13) 0.0351(6) Uani 1 1 d . . . . .
C9 C 0.76173(17) 0.3888(2) 0.29843(15) 0.0165(6) Uani 1 1 d . . . . .
O5 O 0.6945(2) 0.00997(19) 0.53477(15) 0.0570(10) Uani 1 1 d . . . . .
C31 C 0.86717(17) 0.6137(2) 0.29804(16) 0.0162(6) Uani 1 1 d . . . . .
C8 C 0.73070(17) 0.4012(2) 0.35827(15) 0.0159(6) Uani 1 1 d . . . . .
C19 C 0.83144(17) 0.7802(2) 0.35582(15) 0.0158(6) Uani 1 1 d . . . . .
C1 C 0.69781(16) 0.5587(2) 0.47653(15) 0.0159(6) Uani 1 1 d . . . . .
C14 C 0.70832(17) 0.5716(2) 0.54838(16) 0.0183(7) Uani 1 1 d . . . . .
C2 C 0.70773(17) 0.4724(2) 0.44457(15) 0.0156(6) Uani 1 1 d . . . . .
C24 C 0.88953(18) 0.8145(2) 0.32872(16) 0.0217(7) Uani 1 1 d . . . . .
H24 H 0.919124 0.773358 0.309157 0.026 Uiso 1 1 calc R . . . .
C55 C 0.65945(17) 0.7284(2) 0.30082(16) 0.0202(7) Uani 1 1 d . . . . .
C36 C 0.94019(17) 0.5839(2) 0.31608(17) 0.0205(7) Uani 1 1 d . . . . .
H36 H 0.961503 0.576568 0.360774 0.025 Uiso 1 1 calc R . . . .
C43 C 0.53848(17) 0.4667(2) 0.35098(17) 0.0216(7) Uani 1 1 d . . . . .
C25 C 0.85978(16) 0.6185(2) 0.43679(15) 0.0172(7) Uani 1 1 d . . . . .
C38 C 0.53322(18) 0.7255(2) 0.38688(17) 0.0217(7) Uani 1 1 d . . . . .
H38 H 0.584814 0.722411 0.403900 0.026 Uiso 1 1 calc R . . . .
O3 O 0.78232(18) -0.1070(3) 0.53282(15) 0.0634(10) Uani 1 1 d . . . . .
C39 C 0.49046(19) 0.7938(2) 0.40880(18) 0.0250(8) Uani 1 1 d . . . . .
H39 H 0.512859 0.836695 0.440893 0.030 Uiso 1 1 calc R . . . .
C49 C 0.51884(18) 0.5525(2) 0.22613(16) 0.0213(7) Uani 1 1 d . . . . .
C7 C 0.7345(2) 0.2386(2) 0.40340(17) 0.0238(7) Uani 1 1 d . . . . .
C12 C 0.7637(2) 0.4092(2) 0.18620(16) 0.0252(8) Uani 1 1 d . . . . .
H12 H 0.741090 0.428368 0.143717 0.030 Uiso 1 1 calc R . . . .
C13 C 0.72560(19) 0.4162(2) 0.23752(16) 0.0200(7) Uani 1 1 d . . . . .
H13 H 0.676331 0.439054 0.230845 0.024 Uiso 1 1 calc R . . . .
C37 C 0.50078(17) 0.6612(2) 0.33990(17) 0.0204(7) Uani 1 1 d . . . . .
C3 C 0.71676(18) 0.3788(2) 0.46204(16) 0.0183(7) Uani 1 1 d . . . . .
C32 C 0.83723(19) 0.6238(2) 0.23224(16) 0.0226(7) Uani 1 1 d . . . . .
H32 H 0.787077 0.642300 0.219264 0.027 Uiso 1 1 calc R . . . .
C10 C 0.8647(2) 0.3477(2) 0.26039(17) 0.0253(8) Uani 1 1 d . . . . .
C26 C 0.86645(18) 0.6784(3) 0.48957(16) 0.0238(7) Uani 1 1 d . . . . .
H26 H 0.851443 0.741003 0.482819 0.029 Uiso 1 1 calc R . . . .
C34 C 0.95224(19) 0.5775(2) 0.20394(18) 0.0251(8) Uani 1 1 d . . . . .
H34 H 0.981515 0.565719 0.171939 0.030 Uiso 1 1 calc R . . . .
C22 C 0.8622(2) 0.9689(2) 0.35905(18) 0.0286(8) Uani 1 1 d . . . . .
H22 H 0.872550 1.033256 0.360240 0.034 Uiso 1 1 calc R . . . .
C35 C 0.98171(19) 0.5651(2) 0.26879(18) 0.0261(8) Uani 1 1 d . . . . .
H35 H 1.031091 0.543451 0.281294 0.031 Uiso 1 1 calc R . . . .
C54 C 0.5545(2) 0.5844(2) 0.17686(17) 0.0251(8) Uani 1 1 d . . . . .
H54 H 0.600592 0.615656 0.187986 0.030 Uiso 1 1 calc R . . . .
C11 C 0.8347(2) 0.3740(2) 0.19765(17) 0.0262(8) Uani 1 1 d . . . . .
H11 H 0.861946 0.368172 0.163541 0.031 Uiso 1 1 calc R . . . .
C48 C 0.55343(18) 0.3814(2) 0.32493(18) 0.0244(8) Uani 1 1 d . . . . .
H48 H 0.568995 0.379244 0.284166 0.029 Uiso 1 1 calc R . . . .
C21 C 0.8050(2) 0.9351(2) 0.38607(18) 0.0288(8) Uani 1 1 d . . . . .
H21 H 0.776063 0.976645 0.406063 0.035 Uiso 1 1 calc R . . . .
C30 C 0.88106(17) 0.5263(2) 0.44753(17) 0.0233(7) Uani 1 1 d . . . . .
H30 H 0.876045 0.484379 0.412059 0.028 Uiso 1 1 calc R . . . .
C33 C 0.87989(19) 0.6070(2) 0.18549(17) 0.0260(8) Uani 1 1 d . . . . .
H33 H 0.859406 0.615833 0.140764 0.031 Uiso 1 1 calc R . . . .
C29 C 0.90971(19) 0.4960(3) 0.5105(2) 0.0336(9) Uani 1 1 d . . . . .
H29 H 0.924477 0.433373 0.517765 0.040 Uiso 1 1 calc R . . . .
C50 C 0.45194(19) 0.5047(2) 0.20883(19) 0.0273(8) Uani 1 1 d . . . . .
H50 H 0.428146 0.479995 0.241616 0.033 Uiso 1 1 calc R . . . .
C20 C 0.78887(19) 0.8415(2) 0.38464(16) 0.0231(7) Uani 1 1 d . . . . .
H20 H 0.748917 0.819244 0.403237 0.028 Uiso 1 1 calc R . . . .
C47 C 0.5458(2) 0.2997(3) 0.35798(19) 0.0310(9) Uani 1 1 d . . . . .
H47 H 0.556438 0.242144 0.339890 0.037 Uiso 1 1 calc R . . . .
C28 C 0.9167(2) 0.5567(3) 0.56221(19) 0.0363(10) Uani 1 1 d . . . . .
H28 H 0.936635 0.535691 0.604917 0.044 Uiso 1 1 calc R . . . .
C53 C 0.5230(2) 0.5707(3) 0.11176(18) 0.0300(8) Uani 1 1 d . . . . .
H53 H 0.547760 0.591669 0.078470 0.036 Uiso 1 1 calc R . . . .
C6 C 0.7307(2) 0.1881(2) 0.45697(18) 0.0299(8) Uani 1 1 d . . . . .
H6 H 0.734533 0.122690 0.455611 0.036 Uiso 1 1 calc R . . . .
C18 C 0.75460(19) 0.5139(2) 0.64816(16) 0.0236(7) Uani 1 1 d . . . . .
C23 C 0.9045(2) 0.9086(2) 0.33012(18) 0.0285(8) Uani 1 1 d . . . . .
H23 H 0.943881 0.931565 0.311133 0.034 Uiso 1 1 calc R . . . .
C15 C 0.6903(2) 0.6541(2) 0.57434(17) 0.0273(8) Uani 1 1 d . . . . .
H15 H 0.668415 0.702969 0.546980 0.033 Uiso 1 1 calc R . . . .
C4 C 0.7121(2) 0.3245(2) 0.51715(17) 0.0269(8) Uani 1 1 d . . . . .
H4 H 0.702681 0.352898 0.555710 0.032 Uiso 1 1 calc R . . . .
C44 C 0.5141(2) 0.4678(3) 0.4098(2) 0.0384(10) Uani 1 1 d . . . . .
H44 H 0.502471 0.524844 0.427925 0.046 Uiso 1 1 calc R . . . .
C27 C 0.8949(2) 0.6473(3) 0.55218(18) 0.0343(9) Uani 1 1 d . . . . .
H27 H 0.899315 0.688653 0.587962 0.041 Uiso 1 1 calc R . . . .
C51 C 0.4203(2) 0.4933(3) 0.14351(19) 0.0317(9) Uani 1 1 d . . . . .
H51 H 0.374126 0.462466 0.131954 0.038 Uiso 1 1 calc R . . . .
C40 C 0.4160(2) 0.7991(3) 0.3841(2) 0.0317(9) Uani 1 1 d . . . . .
H40 H 0.387078 0.846619 0.398253 0.038 Uiso 1 1 calc R . . . .
C52 C 0.4550(2) 0.5261(3) 0.09582(19) 0.0324(9) Uani 1 1 d . . . . .
H52 H 0.432474 0.518391 0.051441 0.039 Uiso 1 1 calc R . . . .
C5 C 0.7210(2) 0.2321(3) 0.51485(18) 0.0334(9) Uani 1 1 d . . . . .
H5 H 0.720834 0.196143 0.552799 0.040 Uiso 1 1 calc R . . . .
C42 C 0.4248(2) 0.6669(3) 0.3167(2) 0.0356(10) Uani 1 1 d . . . . .
H42 H 0.401294 0.623283 0.285622 0.043 Uiso 1 1 calc R . . . .
C17 C 0.7384(2) 0.5927(3) 0.68014(18) 0.0320(9) Uani 1 1 d . . . . .
H17 H 0.749550 0.597540 0.726208 0.038 Uiso 1 1 calc R . . . .
C46 C 0.5229(3) 0.3020(3) 0.4167(2) 0.0433(11) Uani 1 1 d . . . . .
H46 H 0.518324 0.246238 0.439624 0.052 Uiso 1 1 calc R . . . .
C45 C 0.5066(3) 0.3852(3) 0.4422(2) 0.0524(13) Uani 1 1 d . . . . .
H45 H 0.489952 0.386576 0.482565 0.063 Uiso 1 1 calc R . . . .
C16 C 0.7049(2) 0.6641(3) 0.64137(19) 0.0356(9) Uani 1 1 d . . . . .
H16 H 0.692039 0.719717 0.660659 0.043 Uiso 1 1 calc R . . . .
C41 C 0.3832(2) 0.7357(3) 0.3388(2) 0.0406(10) Uani 1 1 d . . . . .
H41 H 0.331499 0.739076 0.322421 0.049 Uiso 1 1 calc R . . . .
C024 C 0.9593(3) 0.1620(4) 0.5251(2) 0.0518(13) Uani 1 1 d . . . . .
H024 H 1.013301 0.148563 0.539062 0.062 Uiso 1 1 calc R . . . .
H H 0.6926(17) 0.592(2) 0.2627(15) 0.011(8) Uiso 1 1 d . . . . .

loop_
_atom_site_aniso_label
_atom_site_aniso_U_11
_atom_site_aniso_U_22
_atom_site_aniso_U_33
_atom_site_aniso_U_23
_atom_site_aniso_U_13
_atom_site_aniso_U_12
Ru1 0.01194(12) 0.01156(13) 0.01287(13) 0.00158(9) 0.00173(9) 0.00077(9)
Br1 0.0493(2) 0.01827(18) 0.0262(2) -0.00332(14) 0.01202(17) -0.00052(15)
Br3 0.0393(2) 0.0310(2) 0.02153(19) 0.00865(15) -0.00132(16) -0.00061(16)
Br2 0.0383(2) 0.0503(3) 0.0430(2) 0.0081(2) 0.02357(19) 0.02037(19)
P1 0.0124(4) 0.0112(4) 0.0137(4) 0.0016(3) 0.0019(3) 0.0007(3)
P2 0.0134(4) 0.0161(4) 0.0190(4) -0.0023(3) 0.0021(3) -0.0006(3)
Cl1 0.0388(5) 0.0264(5) 0.0189(4) -0.0006(3) -0.0001(4) -0.0059(4)
Cl08 0.0666(8) 0.0440(6) 0.0435(6) 0.0087(5) 0.0000(6) -0.0173(6)
Cl09 0.0731(8) 0.0498(7) 0.0379(6) 0.0012(5) 0.0066(6) -0.0185(6)
Cl0A 0.1120(12) 0.1229(14) 0.0279(6) 0.0104(7) 0.0016(7) -0.0819(11)
O1 0.0176(11) 0.0157(11) 0.0160(11) 0.0009(9) 0.0030(9) 0.0013(9)
O2 0.0320(14) 0.0237(14) 0.0330(14) 0.0094(11) 0.0042(11) 0.0058(11)
N1 0.0130(12) 0.0151(13) 0.0132(13) 0.0012(10) 0.0025(10) -0.0012(10)
N3 0.0246(15) 0.0168(14) 0.0203(15) 0.0006(11) 0.0072(12) 0.0032(11)
N2 0.0213(14) 0.0136(13) 0.0157(13) 0.0015(11) 0.0032(11) 0.0003(11)
N4 0.0211(14) 0.0188(14) 0.0197(15) 0.0029(11) 0.0058(11) -0.0015(11)
O4 0.0487(17) 0.0306(15) 0.0388(17) -0.0049(13) -0.0172(14) -0.0020(13)
O6 0.0404(15) 0.0378(16) 0.0265(14) 0.0076(12) 0.0044(12) -0.0022(12)
C9 0.0217(16) 0.0136(15) 0.0152(16) -0.0010(12) 0.0060(13) -0.0013(13)
O5 0.102(3) 0.0216(15) 0.0358(17) 0.0044(13) -0.0171(17) -0.0122(16)
C31 0.0168(15) 0.0128(15) 0.0193(16) -0.0012(13) 0.0047(13) -0.0014(12)
C8 0.0172(15) 0.0150(16) 0.0146(16) 0.0006(13) 0.0009(12) -0.0006(12)
C19 0.0189(16) 0.0133(15) 0.0141(15) 0.0017(12) -0.0001(12) -0.0009(12)
C1 0.0115(14) 0.0182(16) 0.0185(16) 0.0000(13) 0.0044(12) -0.0020(12)
C14 0.0183(16) 0.0208(17) 0.0168(16) 0.0001(13) 0.0054(13) -0.0012(13)
C2 0.0178(15) 0.0161(16) 0.0132(15) -0.0003(13) 0.0042(12) 0.0001(12)
C24 0.0222(17) 0.0197(17) 0.0235(18) 0.0011(14) 0.0051(14) -0.0006(13)
C55 0.0177(16) 0.0228(18) 0.0205(17) -0.0011(14) 0.0041(13) -0.0005(13)
C36 0.0180(16) 0.0209(17) 0.0221(18) 0.0008(14) 0.0022(14) 0.0023(13)
C43 0.0144(15) 0.0255(18) 0.0254(18) -0.0018(15) 0.0050(13) -0.0059(13)
C25 0.0108(14) 0.0235(17) 0.0169(16) 0.0053(13) 0.0019(12) -0.0036(12)
C38 0.0175(16) 0.0231(18) 0.0249(18) 0.0010(14) 0.0050(14) 0.0026(13)
O3 0.0403(18) 0.118(3) 0.0319(17) -0.0088(19) 0.0071(14) -0.0008(19)
C39 0.0280(19) 0.0209(18) 0.0276(19) -0.0002(15) 0.0091(15) 0.0002(14)
C49 0.0210(16) 0.0173(17) 0.0229(18) -0.0045(14) -0.0029(14) 0.0026(13)
C7 0.0324(19) 0.0169(17) 0.0227(18) 0.0002(14) 0.0066(15) 0.0028(14)
C12 0.044(2) 0.0172(17) 0.0143(17) 0.0011(13) 0.0057(15) -0.0042(15)
C13 0.0256(17) 0.0147(16) 0.0200(17) -0.0030(13) 0.0053(14) -0.0026(13)
C37 0.0148(15) 0.0204(17) 0.0268(18) 0.0008(14) 0.0062(13) 0.0000(13)
C3 0.0216(16) 0.0179(16) 0.0158(16) -0.0013(13) 0.0040(13) -0.0006(13)
C32 0.0204(17) 0.0272(19) 0.0198(17) -0.0004(14) 0.0029(14) 0.0021(14)
C10 0.0322(19) 0.0192(17) 0.0277(19) -0.0010(15) 0.0138(16) 0.0026(15)
C26 0.0198(17) 0.031(2) 0.0197(17) 0.0009(15) 0.0012(14) -0.0019(14)
C34 0.0279(18) 0.0207(18) 0.030(2) -0.0045(15) 0.0141(15) 0.0001(14)
C22 0.041(2) 0.0126(17) 0.029(2) 0.0004(15) -0.0016(17) -0.0053(15)
C35 0.0201(17) 0.0256(19) 0.034(2) -0.0001(16) 0.0079(15) 0.0077(14)
C54 0.0293(19) 0.0199(18) 0.0235(19) -0.0013(14) -0.0017(15) -0.0001(14)
C11 0.040(2) 0.0210(18) 0.0217(18) -0.0011(14) 0.0163(16) -0.0001(15)
C48 0.0179(17) 0.0249(18) 0.031(2) -0.0001(15) 0.0049(14) -0.0032(14)
C21 0.038(2) 0.0189(18) 0.030(2) -0.0077(15) 0.0066(16) 0.0035(15)
C30 0.0154(16) 0.0290(19) 0.0243(18) 0.0090(15) 0.0006(13) -0.0016(14)
C33 0.0277(19) 0.031(2) 0.0200(18) -0.0011(15) 0.0066(15) 0.0004(15)
C29 0.0214(18) 0.038(2) 0.040(2) 0.0231(19) 0.0030(16) 0.0051(16)
C50 0.0218(17) 0.0263(19) 0.033(2) -0.0066(16) 0.0025(15) 0.0006(14)
C20 0.0270(18) 0.0213(18) 0.0219(18) -0.0018(14) 0.0068(14) -0.0009(14)
C47 0.032(2) 0.0218(19) 0.040(2) -0.0009(16) 0.0081(17) -0.0065(15)
C28 0.0234(19) 0.061(3) 0.023(2) 0.0167(19) 0.0003(15) 0.0069(18)
C53 0.040(2) 0.0242(19) 0.0243(19) -0.0013(15) 0.0008(16) 0.0048(16)
C6 0.046(2) 0.0130(17) 0.032(2) 0.0029(15) 0.0117(18) 0.0034(15)
C18 0.0257(18) 0.0237(18) 0.0202(18) 0.0063(14) 0.0013(14) -0.0022(14)
C23 0.0309(19) 0.0215(19) 0.033(2) 0.0056(15) 0.0048(16) -0.0083(15)
C15 0.040(2) 0.0217(18) 0.0224(18) 0.0002(15) 0.0112(16) 0.0038(16)
C4 0.043(2) 0.0212(19) 0.0186(18) 0.0025(14) 0.0119(16) 0.0000(16)
C44 0.056(3) 0.029(2) 0.035(2) -0.0069(17) 0.020(2) -0.0132(19)
C27 0.0245(19) 0.058(3) 0.0179(19) -0.0007(18) -0.0013(15) -0.0011(18)
C51 0.0223(18) 0.031(2) 0.037(2) -0.0140(17) -0.0062(16) 0.0000(15)
C40 0.0241(19) 0.028(2) 0.045(2) -0.0052(17) 0.0115(17) 0.0051(15)
C52 0.037(2) 0.027(2) 0.027(2) -0.0064(16) -0.0100(17) 0.0071(16)
C5 0.058(3) 0.0216(19) 0.0227(19) 0.0080(15) 0.0119(18) 0.0021(17)
C42 0.0194(18) 0.039(2) 0.046(2) -0.0185(19) 0.0001(17) -0.0002(16)
C17 0.050(2) 0.030(2) 0.0166(18) -0.0016(15) 0.0083(17) -0.0017(18)
C46 0.062(3) 0.027(2) 0.042(2) 0.0056(18) 0.013(2) -0.019(2)
C45 0.091(4) 0.042(3) 0.033(2) -0.005(2) 0.034(2) -0.026(3)
C16 0.056(3) 0.028(2) 0.025(2) -0.0060(16) 0.0122(18) 0.0056(18)
C41 0.0160(18) 0.041(2) 0.063(3) -0.016(2) 0.0028(18) 0.0042(16)
C024 0.055(3) 0.070(3) 0.029(2) 0.001(2) 0.003(2) -0.027(3)

loop_
_atom_type_symbol
_atom_type_description
_atom_type_scat_dispersion_real
_atom_type_scat_dispersion_imag
_atom_type_scat_source
C C 0.0033 0.0016 'International Tables Vol C Tables 4.2.6.8 and 6.1.1.4'
H H 0.0000 0.0000 'International Tables Vol C Tables 4.2.6.8 and 6.1.1.4'
Br Br -0.2901 2.4595 'International Tables Vol C Tables 4.2.6.8 and 6.1.1.4'
Cl Cl 0.1484 0.1585 'International Tables Vol C Tables 4.2.6.8 and 6.1.1.4'
N N 0.0061 0.0033 'International Tables Vol C Tables 4.2.6.8 and 6.1.1.4'
O O 0.0106 0.0060 'International Tables Vol C Tables 4.2.6.8 and 6.1.1.4'
P P 0.1023 0.0942 'International Tables Vol C Tables 4.2.6.8 and 6.1.1.4'
Ru Ru -1.2594 0.8363 'International Tables Vol C Tables 4.2.6.8 and 6.1.1.4'

loop_
_geom_angle_atom_site_label_1
_geom_angle_atom_site_label_2
_geom_angle_atom_site_label_3
_geom_angle
_geom_angle_site_symmetry_1
_geom_angle_site_symmetry_3
_geom_angle_publ_flag
P1 Ru1 P2 176.55(3) . . ?
P1 Ru1 H 88.1(11) . . ?
P2 Ru1 H 88.5(11) . . ?
O1 Ru1 P1 90.96(6) . . ?
O1 Ru1 P2 92.49(6) . . ?
O1 Ru1 H 172.9(11) . . ?
N1 Ru1 P1 90.09(7) . . ?
N1 Ru1 P2 90.95(7) . . ?
N1 Ru1 O1 73.63(9) . . ?
N1 Ru1 H 99.3(11) . . ?
C55 Ru1 P1 91.47(10) . . ?
C55 Ru1 P2 87.51(10) . . ?
C55 Ru1 O1 105.96(12) . . ?
C55 Ru1 N1 178.40(12) . . ?
C55 Ru1 H 81.1(11) . . ?
C31 P1 Ru1 117.00(10) . . ?
C31 P1 C19 101.32(14) . . ?
C31 P1 C25 106.69(15) . . ?
C19 P1 Ru1 115.45(10) . . ?
C19 P1 C25 103.66(14) . . ?
C25 P1 Ru1 111.36(10) . . ?
C43 P2 Ru1 113.49(11) . . ?
C43 P2 C49 102.52(15) . . ?
C43 P2 C37 104.47(15) . . ?
C49 P2 Ru1 118.05(12) . . ?
C49 P2 C37 105.59(15) . . ?
C37 P2 Ru1 111.44(11) . . ?
O4 Cl1 O6 110.72(18) . . ?
O4 Cl1 O3 109.2(2) . . ?
O6 Cl1 O3 108.20(19) . . ?
O5 Cl1 O4 110.04(18) . . ?
O5 Cl1 O6 108.88(19) . . ?
O5 Cl1 O3 109.8(2) . . ?
C1 O1 Ru1 117.04(19) . . ?
C8 N1 Ru1 134.9(2) . . ?
C8 N1 C2 108.7(3) . . ?
C2 N1 Ru1 116.0(2) . . ?
C10 N3 C9 116.1(3) . . ?
C8 N2 C3 107.9(3) . . ?
C7 N2 C8 131.5(3) . . ?
C7 N2 C3 120.3(3) . . ?
C18 N4 C14 116.7(3) . . ?
N3 C9 C8 112.6(3) . . ?
N3 C9 C13 123.7(3) . . ?
C13 C9 C8 123.4(3) . . ?
C36 C31 P1 123.2(3) . . ?
C32 C31 P1 117.3(2) . . ?
C32 C31 C36 118.9(3) . . ?
N1 C8 N2 109.8(3) . . ?
N1 C8 C9 123.6(3) . . ?
N2 C8 C9 125.0(3) . . ?
C24 C19 P1 121.0(2) . . ?
C24 C19 C20 119.0(3) . . ?
C20 C19 P1 119.9(2) . . ?
O1 C1 C14 117.0(3) . . ?
O1 C1 C2 118.0(3) . . ?
C2 C1 C14 124.8(3) . . ?
N4 C14 C1 116.1(3) . . ?
N4 C14 C15 123.1(3) . . ?
C15 C14 C1 120.7(3) . . ?
N1 C2 C1 114.0(3) . . ?
N1 C2 C3 108.9(3) . . ?
C3 C2 C1 137.1(3) . . ?
C19 C24 H24 119.8 . . ?
C23 C24 C19 120.4(3) . . ?
C23 C24 H24 119.8 . . ?
O2 C55 Ru1 177.7(3) . . ?
C31 C36 H36 120.0 . . ?
C35 C36 C31 120.0(3) . . ?
C35 C36 H36 120.0 . . ?
C48 C43 P2 119.8(3) . . ?
C44 C43 P2 121.5(3) . . ?
C44 C43 C48 118.4(3) . . ?
C26 C25 P1 120.2(3) . . ?
C26 C25 C30 119.1(3) . . ?
C30 C25 P1 120.2(3) . . ?
C39 C38 H38 119.7 . . ?
C39 C38 C37 120.6(3) . . ?
C37 C38 H38 119.7 . . ?
C38 C39 H39 120.0 . . ?
C40 C39 C38 120.0(3) . . ?
C40 C39 H39 120.0 . . ?
C54 C49 P2 120.1(3) . . ?
C50 C49 P2 121.0(3) . . ?
C50 C49 C54 118.9(3) . . ?
N2 C7 Br1 120.2(2) . . ?
C6 C7 Br1 119.7(3) . . ?
C6 C7 N2 119.9(3) . . ?
C13 C12 H12 120.3 . . ?
C11 C12 H12 120.3 . . ?
C11 C12 C13 119.3(3) . . ?
C9 C13 C12 117.8(3) . . ?
C9 C13 H13 121.1 . . ?
C12 C13 H13 121.1 . . ?
C38 C37 P2 118.9(2) . . ?
C42 C37 P2 122.9(3) . . ?
C42 C37 C38 118.2(3) . . ?
N2 C3 C2 104.7(3) . . ?
N2 C3 C4 118.6(3) . . ?
C2 C3 C4 136.6(3) . . ?
C31 C32 H32 119.7 . . ?
C33 C32 C31 120.6(3) . . ?
C33 C32 H32 119.7 . . ?
N3 C10 Br2 115.2(3) . . ?
N3 C10 C11 125.3(3) . . ?
C11 C10 Br2 119.5(3) . . ?
C25 C26 H26 119.7 . . ?
C25 C26 C27 120.6(4) . . ?
C27 C26 H26 119.7 . . ?
C35 C34 H34 120.1 . . ?
C35 C34 C33 119.8(3) . . ?
C33 C34 H34 120.1 . . ?
C21 C22 H22 120.2 . . ?
C21 C22 C23 119.5(3) . . ?
C23 C22 H22 120.2 . . ?
C36 C35 H35 119.6 . . ?
C34 C35 C36 120.8(3) . . ?
C34 C35 H35 119.6 . . ?
C49 C54 H54 119.7 . . ?
C53 C54 C49 120.5(3) . . ?
C53 C54 H54 119.7 . . ?
C12 C11 C10 117.6(3) . . ?
C12 C11 H11 121.2 . . ?
C10 C11 H11 121.2 . . ?
C43 C48 H48 119.6 . . ?
C47 C48 C43 120.8(3) . . ?
C47 C48 H48 119.6 . . ?
C22 C21 H21 119.5 . . ?
C22 C21 C20 121.1(3) . . ?
C20 C21 H21 119.5 . . ?
C25 C30 H30 120.1 . . ?
C25 C30 C29 119.8(4) . . ?
C29 C30 H30 120.1 . . ?
C32 C33 H33 120.0 . . ?
C34 C33 C32 120.0(3) . . ?
C34 C33 H33 120.0 . . ?
C30 C29 H29 119.9 . . ?
C28 C29 C30 120.3(4) . . ?
C28 C29 H29 119.9 . . ?
C49 C50 H50 120.1 . . ?
C51 C50 C49 119.9(4) . . ?
C51 C50 H50 120.1 . . ?
C19 C20 H20 120.1 . . ?
C21 C20 C19 119.8(3) . . ?
C21 C20 H20 120.1 . . ?
C48 C47 H47 119.9 . . ?
C46 C47 C48 120.1(4) . . ?
C46 C47 H47 119.9 . . ?
C29 C28 H28 119.9 . . ?
C27 C28 C29 120.3(3) . . ?
C27 C28 H28 119.9 . . ?
C54 C53 H53 120.3 . . ?
C54 C53 C52 119.4(4) . . ?
C52 C53 H53 120.3 . . ?
C7 C6 H6 119.9 . . ?
C7 C6 C5 120.3(3) . . ?
C5 C6 H6 119.9 . . ?
N4 C18 Br3 114.3(3) . . ?
N4 C18 C17 125.8(3) . . ?
C17 C18 Br3 119.9(3) . . ?
C24 C23 H23 119.9 . . ?
C22 C23 C24 120.2(3) . . ?
C22 C23 H23 119.9 . . ?
C14 C15 H15 120.9 . . ?
C14 C15 C16 118.3(3) . . ?
C16 C15 H15 120.9 . . ?
C3 C4 H4 120.1 . . ?
C5 C4 C3 119.7(3) . . ?
C5 C4 H4 120.1 . . ?
C43 C44 H44 119.9 . . ?
C43 C44 C45 120.1(4) . . ?
C45 C44 H44 119.9 . . ?
C26 C27 H27 120.0 . . ?
C28 C27 C26 119.9(4) . . ?
C28 C27 H27 120.0 . . ?
C50 C51 H51 119.6 . . ?
C52 C51 C50 120.7(3) . . ?
C52 C51 H51 119.6 . . ?
C39 C40 H40 120.0 . . ?
C39 C40 C41 120.0(3) . . ?
C41 C40 H40 120.0 . . ?
C53 C52 H52 119.7 . . ?
C51 C52 C53 120.5(3) . . ?
C51 C52 H52 119.7 . . ?
C6 C5 H5 119.5 . . ?
C4 C5 C6 120.9(3) . . ?
C4 C5 H5 119.5 . . ?
C37 C42 H42 119.8 . . ?
C41 C42 C37 120.4(4) . . ?
C41 C42 H42 119.8 . . ?
C18 C17 H17 121.8 . . ?
C18 C17 C16 116.3(3) . . ?
C16 C17 H17 121.8 . . ?
C47 C46 H46 120.1 . . ?
C47 C46 C45 119.7(4) . . ?
C45 C46 H46 120.1 . . ?
C44 C45 H45 119.6 . . ?
C46 C45 C44 120.8(4) . . ?
C46 C45 H45 119.6 . . ?
C15 C16 C17 119.8(4) . . ?
C15 C16 H16 120.1 . . ?
C17 C16 H16 120.1 . . ?
C40 C41 C42 120.8(3) . . ?
C40 C41 H41 119.6 . . ?
C42 C41 H41 119.6 . . ?
Cl08 C024 Cl09 109.3(3) . . ?
Cl08 C024 Cl0A 110.1(3) . . ?
Cl08 C024 H024 108.9 . . ?
Cl09 C024 H024 108.9 . . ?
Cl0A C024 Cl09 110.7(2) . . ?
Cl0A C024 H024 108.9 . . ?

loop_
_geom_bond_atom_site_label_1
_geom_bond_atom_site_label_2
_geom_bond_distance
_geom_bond_site_symmetry_2
_geom_bond_publ_flag
Ru1 P1 2.3520(8) . ?
Ru1 P2 2.3670(8) . ?
Ru1 O1 2.208(2) . ?
Ru1 N1 2.148(3) . ?
Ru1 C55 1.836(3) . ?
Ru1 H 1.62(3) . ?
Br1 C7 1.860(3) . ?
Br3 C18 1.913(3) . ?
Br2 C10 1.901(4) . ?
P1 C31 1.826(3) . ?
P1 C19 1.829(3) . ?
P1 C25 1.831(3) . ?
P2 C43 1.826(3) . ?
P2 C49 1.833(3) . ?
P2 C37 1.837(3) . ?
Cl1 O4 1.431(3) . ?
Cl1 O6 1.436(3) . ?
Cl1 O5 1.421(3) . ?
Cl1 O3 1.445(3) . ?
Cl08 C024 1.757(5) . ?
Cl09 C024 1.768(5) . ?
Cl0A C024 1.757(5) . ?
O1 C1 1.254(4) . ?
O2 C55 1.164(4) . ?
N1 C8 1.311(4) . ?
N1 C2 1.382(4) . ?
N3 C9 1.353(4) . ?
N3 C10 1.317(4) . ?
N2 C8 1.388(4) . ?
N2 C7 1.389(4) . ?
N2 C3 1.405(4) . ?
N4 C14 1.342(4) . ?
N4 C18 1.314(4) . ?
C9 C8 1.481(4) . ?
C9 C13 1.381(5) . ?
C31 C36 1.393(4) . ?
C31 C32 1.392(5) . ?
C19 C24 1.392(5) . ?
C19 C20 1.393(5) . ?
C1 C14 1.492(4) . ?
C1 C2 1.444(4) . ?
C14 C15 1.378(5) . ?
C2 C3 1.405(4) . ?
C24 H24 0.9500 . ?
C24 C23 1.386(5) . ?
C36 H36 0.9500 . ?
C36 C35 1.386(5) . ?
C43 C48 1.397(5) . ?
C43 C44 1.386(5) . ?
C25 C26 1.390(5) . ?
C25 C30 1.396(5) . ?
C38 H38 0.9500 . ?
C38 C39 1.393(5) . ?
C38 C37 1.403(5) . ?
C39 H39 0.9500 . ?
C39 C40 1.373(5) . ?
C49 C54 1.400(5) . ?
C49 C50 1.399(5) . ?
C7 C6 1.351(5) . ?
C12 H12 0.9500 . ?
C12 C13 1.392(5) . ?
C12 C11 1.379(5) . ?
C13 H13 0.9500 . ?
C37 C42 1.393(5) . ?
C3 C4 1.411(5) . ?
C32 H32 0.9500 . ?
C32 C33 1.386(5) . ?
C10 C11 1.379(5) . ?
C26 H26 0.9500 . ?
C26 C27 1.391(5) . ?
C34 H34 0.9500 . ?
C34 C35 1.376(5) . ?
C34 C33 1.382(5) . ?
C22 H22 0.9500 . ?
C22 C21 1.373(5) . ?
C22 C23 1.382(5) . ?
C35 H35 0.9500 . ?
C54 H54 0.9500 . ?
C54 C53 1.391(5) . ?
C11 H11 0.9500 . ?
C48 H48 0.9500 . ?
C48 C47 1.390(5) . ?
C21 H21 0.9500 . ?
C21 C20 1.385(5) . ?
C30 H30 0.9500 . ?
C30 C29 1.395(5) . ?
C33 H33 0.9500 . ?
C29 H29 0.9500 . ?
C29 C28 1.381(6) . ?
C50 H50 0.9500 . ?
C50 C51 1.392(5) . ?
C20 H20 0.9500 . ?
C47 H47 0.9500 . ?
C47 C46 1.373(6) . ?
C28 H28 0.9500 . ?
C28 C27 1.376(6) . ?
C53 H53 0.9500 . ?
C53 C52 1.392(6) . ?
C6 H6 0.9500 . ?
C6 C5 1.408(5) . ?
C18 C17 1.382(5) . ?
C23 H23 0.9500 . ?
C15 H15 0.9500 . ?
C15 C16 1.386(5) . ?
C4 H4 0.9500 . ?
C4 C5 1.349(5) . ?
C44 H44 0.9500 . ?
C44 C45 1.394(6) . ?
C27 H27 0.9500 . ?
C51 H51 0.9500 . ?
C51 C52 1.366(6) . ?
C40 H40 0.9500 . ?
C40 C41 1.374(6) . ?
C52 H52 0.9500 . ?
C5 H5 0.9500 . ?
C42 H42 0.9500 . ?
C42 C41 1.386(5) . ?
C17 H17 0.9500 . ?
C17 C16 1.385(5) . ?
C46 H46 0.9500 . ?
C46 C45 1.373(6) . ?
C45 H45 0.9500 . ?
C16 H16 0.9500 . ?
C41 H41 0.9500 . ?
C024 H024 1.0000 . ?

loop_
_geom_torsion_atom_site_label_1
_geom_torsion_atom_site_label_2
_geom_torsion_atom_site_label_3
_geom_torsion_atom_site_label_4
_geom_torsion
_geom_torsion_site_symmetry_1
_geom_torsion_site_symmetry_2
_geom_torsion_site_symmetry_3
_geom_torsion_site_symmetry_4
_geom_torsion_publ_flag
Ru1 P1 C31 C36 -142.1(2) . . . . ?
Ru1 P1 C31 C32 46.8(3) . . . . ?
Ru1 P1 C19 C24 -141.7(2) . . . . ?
Ru1 P1 C19 C20 40.2(3) . . . . ?
Ru1 P1 C25 C26 -93.1(3) . . . . ?
Ru1 P1 C25 C30 78.7(3) . . . . ?
Ru1 P2 C43 C48 -79.8(3) . . . . ?
Ru1 P2 C43 C44 94.1(3) . . . . ?
Ru1 P2 C49 C54 -17.1(3) . . . . ?
Ru1 P2 C49 C50 162.8(2) . . . . ?
Ru1 P2 C37 C38 -17.7(3) . . . . ?
Ru1 P2 C37 C42 162.4(3) . . . . ?
Ru1 O1 C1 C14 170.0(2) . . . . ?
Ru1 O1 C1 C2 -6.0(3) . . . . ?
Ru1 N1 C8 N2 -168.5(2) . . . . ?
Ru1 N1 C8 C9 25.1(5) . . . . ?
Ru1 N1 C2 C1 -12.5(3) . . . . ?
Ru1 N1 C2 C3 170.8(2) . . . . ?
Br1 C7 C6 C5 -173.1(3) . . . . ?
Br3 C18 C17 C16 178.7(3) . . . . ?
Br2 C10 C11 C12 178.4(3) . . . . ?
P1 C31 C36 C35 -170.8(3) . . . . ?
P1 C31 C32 C33 169.7(3) . . . . ?
P1 C19 C24 C23 -178.5(3) . . . . ?
P1 C19 C20 C21 178.0(3) . . . . ?
P1 C25 C26 C27 172.8(3) . . . . ?
P1 C25 C30 C29 -172.9(3) . . . . ?
P2 C43 C48 C47 172.5(3) . . . . ?
P2 C43 C44 C45 -172.5(4) . . . . ?
P2 C49 C54 C53 -178.5(3) . . . . ?
P2 C49 C50 C51 177.1(3) . . . . ?
P2 C37 C42 C41 -178.7(3) . . . . ?
O1 C1 C14 N4 -164.4(3) . . . . ?
O1 C1 C14 C15 11.0(4) . . . . ?
O1 C1 C2 N1 12.3(4) . . . . ?
O1 C1 C2 C3 -172.4(3) . . . . ?
N1 C2 C3 N2 1.2(3) . . . . ?
N1 C2 C3 C4 -175.6(4) . . . . ?
N3 C9 C8 N1 113.6(3) . . . . ?
N3 C9 C8 N2 -50.6(4) . . . . ?
N3 C9 C13 C12 -0.3(5) . . . . ?
N3 C10 C11 C12 -1.6(6) . . . . ?
N2 C7 C6 C5 1.6(6) . . . . ?
N2 C3 C4 C5 0.1(5) . . . . ?
N4 C14 C15 C16 -1.5(5) . . . . ?
N4 C18 C17 C16 -0.3(6) . . . . ?
C9 N3 C10 Br2 -177.6(2) . . . . ?
C9 N3 C10 C11 2.4(5) . . . . ?
C31 P1 C19 C24 -14.3(3) . . . . ?
C31 P1 C19 C20 167.6(3) . . . . ?
C31 P1 C25 C26 138.1(3) . . . . ?
C31 P1 C25 C30 -50.1(3) . . . . ?
C31 C36 C35 C34 1.5(5) . . . . ?
C31 C32 C33 C34 1.9(5) . . . . ?
C8 N1 C2 C1 173.7(3) . . . . ?
C8 N1 C2 C3 -2.9(3) . . . . ?
C8 N2 C7 Br1 -2.9(5) . . . . ?
C8 N2 C7 C6 -177.5(3) . . . . ?
C8 N2 C3 C2 0.9(3) . . . . ?
C8 N2 C3 C4 178.4(3) . . . . ?
C8 C9 C13 C12 173.7(3) . . . . ?
C19 P1 C31 C36 91.4(3) . . . . ?
C19 P1 C31 C32 -79.7(3) . . . . ?
C19 P1 C25 C26 31.7(3) . . . . ?
C19 P1 C25 C30 -156.6(3) . . . . ?
C19 C24 C23 C22 0.6(5) . . . . ?
C1 C14 C15 C16 -176.5(3) . . . . ?
C1 C2 C3 N2 -174.4(3) . . . . ?
C1 C2 C3 C4 8.9(7) . . . . ?
C14 N4 C18 Br3 -178.7(2) . . . . ?
C14 N4 C18 C17 0.3(5) . . . . ?
C14 C1 C2 N1 -163.4(3) . . . . ?
C14 C1 C2 C3 11.9(6) . . . . ?
C14 C15 C16 C17 1.5(6) . . . . ?
C2 N1 C8 N2 3.5(3) . . . . ?
C2 N1 C8 C9 -162.8(3) . . . . ?
C2 C1 C14 N4 11.3(4) . . . . ?
C2 C1 C14 C15 -173.3(3) . . . . ?
C2 C3 C4 C5 176.5(4) . . . . ?
C24 C19 C20 C21 -0.2(5) . . . . ?
C36 C31 C32 C33 -1.8(5) . . . . ?
C43 P2 C49 C54 -142.6(3) . . . . ?
C43 P2 C49 C50 37.3(3) . . . . ?
C43 P2 C37 C38 105.3(3) . . . . ?
C43 P2 C37 C42 -74.7(3) . . . . ?
C43 C48 C47 C46 0.4(6) . . . . ?
C43 C44 C45 C46 -0.2(7) . . . . ?
C25 P1 C31 C36 -16.7(3) . . . . ?
C25 P1 C31 C32 172.2(3) . . . . ?
C25 P1 C19 C24 96.2(3) . . . . ?
C25 P1 C19 C20 -81.9(3) . . . . ?
C25 C26 C27 C28 0.0(5) . . . . ?
C25 C30 C29 C28 0.4(5) . . . . ?
C38 C39 C40 C41 1.5(6) . . . . ?
C38 C37 C42 C41 1.4(6) . . . . ?
C39 C38 C37 P2 179.1(3) . . . . ?
C39 C38 C37 C42 -1.0(5) . . . . ?
C39 C40 C41 C42 -1.1(7) . . . . ?
C49 P2 C43 C48 48.6(3) . . . . ?
C49 P2 C43 C44 -137.5(3) . . . . ?
C49 P2 C37 C38 -147.0(3) . . . . ?
C49 P2 C37 C42 33.1(4) . . . . ?
C49 C54 C53 C52 0.9(5) . . . . ?
C49 C50 C51 C52 1.9(5) . . . . ?
C7 N2 C8 N1 170.2(3) . . . . ?
C7 N2 C8 C9 -23.7(5) . . . . ?
C7 N2 C3 C2 -173.0(3) . . . . ?
C7 N2 C3 C4 4.5(5) . . . . ?
C7 C6 C5 C4 3.0(6) . . . . ?
C13 C9 C8 N1 -61.0(4) . . . . ?
C13 C9 C8 N2 134.8(3) . . . . ?
C13 C12 C11 C10 -0.3(5) . . . . ?
C37 P2 C43 C48 158.6(3) . . . . ?
C37 P2 C43 C44 -27.5(3) . . . . ?
C37 P2 C49 C54 108.2(3) . . . . ?
C37 P2 C49 C50 -71.8(3) . . . . ?
C37 C38 C39 C40 -0.5(5) . . . . ?
C37 C42 C41 C40 -0.4(7) . . . . ?
C3 N2 C8 N1 -2.8(3) . . . . ?
C3 N2 C8 C9 163.3(3) . . . . ?
C3 N2 C7 Br1 169.4(2) . . . . ?
C3 N2 C7 C6 -5.3(5) . . . . ?
C3 C4 C5 C6 -3.8(6) . . . . ?
C32 C31 C36 C35 0.1(5) . . . . ?
C10 N3 C9 C8 -176.0(3) . . . . ?
C10 N3 C9 C13 -1.4(5) . . . . ?
C26 C25 C30 C29 -1.1(5) . . . . ?
C22 C21 C20 C19 0.5(5) . . . . ?
C35 C34 C33 C32 -0.2(5) . . . . ?
C54 C49 C50 C51 -3.0(5) . . . . ?
C54 C53 C52 C51 -2.1(6) . . . . ?
C11 C12 C13 C9 1.2(5) . . . . ?
C48 C43 C44 C45 1.5(6) . . . . ?
C48 C47 C46 C45 0.9(7) . . . . ?
C21 C22 C23 C24 -0.4(6) . . . . ?
C30 C25 C26 C27 0.9(5) . . . . ?
C30 C29 C28 C27 0.5(6) . . . . ?
C33 C34 C35 C36 -1.4(5) . . . . ?
C29 C28 C27 C26 -0.7(6) . . . . ?
C50 C49 C54 C53 1.6(5) . . . . ?
C50 C51 C52 C53 0.6(6) . . . . ?
C20 C19 C24 C23 -0.4(5) . . . . ?
C47 C46 C45 C44 -1.0(8) . . . . ?
C18 N4 C14 C1 175.9(3) . . . . ?
C18 N4 C14 C15 0.6(5) . . . . ?
C18 C17 C16 C15 -0.6(6) . . . . ?
C23 C22 C21 C20 -0.2(6) . . . . ?
C44 C43 C48 C47 -1.6(5) . . . . ?
